data_8103298
loop_
_publ_author_name
'Carmen Froschauer'
'Klaus Wurst'
'Gerhard Laus'
'Hedda K. Weber'
'Herwig Schottenberger'

_publ_section_title
;
 Crystal structure of 1-butyl-2,3-dimethylimidazolium O,Se-dimethyl
 selenophosphate, [C9H17N2][C2H6O3PSe], a new ionic liquid
;
_journal_issue 1
_journal_name_full 'Zeitschrift f\"ur Kristallographie - New Crystal Structures'
_journal_page_first 21
_journal_volume 227
_journal_year 2012
_chemical_formula_sum 'C11 H23 N2 O3 P Se'
_chemical_formula_weight 341.24
_space_group_IT_number 2
_symmetry_cell_setting triclinic
_symmetry_space_group_name_Hall '-P 1'
_symmetry_space_group_name_H-M 'P -1'
_atom_sites_solution_hydrogens geom
_atom_sites_solution_primary direct
_atom_sites_solution_secondary difmap
_audit_creation_method SHELXL-97
_cell_angle_alpha 73.547(2)
_cell_angle_beta 80.983(2)
_cell_angle_gamma 75.553(2)
_cell_formula_units_Z 2
_cell_length_a 7.1451(2)
_cell_length_b 8.5754(3)
_cell_length_c 14.0997(6)
_cell_measurement_reflns_used 5229
_cell_measurement_temperature 233(2)
_cell_measurement_theta_max 26.0
_cell_measurement_theta_min 1.0
_cell_volume 798.89(5)
_computing_data_collection COLLECT
_computing_data_reduction 'DENZO and SCALEPACK'
_computing_structure_refinement 'SHELXL-97 (Sheldrick, 1997)'
_computing_structure_solution 'SHELXS-97 (Sheldrick, 1990)'
_diffrn_ambient_temperature 233(2)
_diffrn_measured_fraction_theta_full 0.984
_diffrn_measured_fraction_theta_max 0.984
_diffrn_measurement_device_type 'Nonius KappaCCD'
_diffrn_measurement_method 'phi- and omega-scans'
_diffrn_radiation_monochromator graphite
_diffrn_radiation_source 'fine-focus sealed tube'
_diffrn_radiation_type MoK\a
_diffrn_radiation_wavelength 0.71073
_diffrn_reflns_av_R_equivalents 0.0326
_diffrn_reflns_av_sigmaI/netI 0.0390
_diffrn_reflns_limit_h_max 8
_diffrn_reflns_limit_h_min -8
_diffrn_reflns_limit_k_max 10
_diffrn_reflns_limit_k_min -10
_diffrn_reflns_limit_l_max 14
_diffrn_reflns_limit_l_min -16
_diffrn_reflns_number 4595
_diffrn_reflns_theta_full 24.99
_diffrn_reflns_theta_max 24.99
_diffrn_reflns_theta_min 2.96
_diffrn_standards_number 0
_exptl_absorpt_coefficient_mu 2.453
_exptl_absorpt_correction_type none
_exptl_crystal_colour colorless
_exptl_crystal_density_diffrn 1.419
_exptl_crystal_density_method 'not measured'
_exptl_crystal_description prism
_exptl_crystal_F_000 352
_exptl_crystal_size_max 0.43
_exptl_crystal_size_mid 0.32
_exptl_crystal_size_min 0.28
_refine_diff_density_max 0.953
_refine_diff_density_min -0.653
_refine_diff_density_rms 0.056
_refine_ls_extinction_coef 0.016(2)
_refine_ls_extinction_expression Fc^*^=kFc[1+0.001xFc^2^\l^3^/sin(2\q)]^-1/4^
_refine_ls_extinction_method SHELXL
_refine_ls_goodness_of_fit_ref 1.042
_refine_ls_hydrogen_treatment constr
_refine_ls_matrix_type full
_refine_ls_number_parameters 186
_refine_ls_number_reflns 2763
_refine_ls_number_restraints 0
_refine_ls_restrained_S_all 1.042
_refine_ls_R_factor_all 0.0483
_refine_ls_R_factor_gt 0.0395
_refine_ls_shift/su_max 0.001
_refine_ls_shift/su_mean 0.000
_refine_ls_structure_factor_coef Fsqd
_refine_ls_weighting_details 'calc w=1/[\s^2^(Fo^2^)+(0.0262P)^2^+0.9903P] where P=(Fo^2^+2Fc^2^)/3'
_refine_ls_weighting_scheme calc
_refine_ls_wR_factor_gt 0.0911
_refine_ls_wR_factor_ref 0.0956
_reflns_number_gt 2389
_reflns_number_total 2763
_reflns_threshold_expression >2sigma(I)
_cod_data_source_file 1267-3640.cff
_cod_data_source_block s322
_cod_original_sg_symbol_H-M P-1
_cod_database_code 8103298

loop_
_symmetry_equiv_pos_as_xyz
'x, y, z'
'-x, -y, -z'

loop_
_atom_site_label
_atom_site_type_symbol
_atom_site_fract_x
_atom_site_fract_y
_atom_site_fract_z
_atom_site_U_iso_or_equiv
_atom_site_adp_type
_atom_site_occupancy
_atom_site_symmetry_multiplicity
_atom_site_calc_flag
_atom_site_refinement_flags
_atom_site_disorder_assembly
_atom_site_disorder_group
Se1 Se 0.14720(5) 0.16183(6) 0.86140(3) 0.0651(2) Uani 1 1 d . . .
P1 P 0.35682(12) 0.19260(10) 0.72466(6) 0.0416(2) Uani 1 1 d . . .
O1 O 0.4014(3) 0.0415(3) 0.68794(18) 0.0563(6) Uani 1 1 d . . .
O2 O 0.2750(5) 0.3566(3) 0.6603(2) 0.0730(8) Uani 1 1 d . . .
O3 O 0.5545(3) 0.1921(3) 0.76604(17) 0.0517(6) Uani 1 1 d . . .
N1 N 1.0456(4) -0.2601(3) 0.50909(19) 0.0441(6) Uani 1 1 d . A .
N2 N 0.9702(4) -0.1542(3) 0.6344(2) 0.0425(6) Uani 1 1 d . . .
C1 C 1.1182(4) -0.2288(4) 0.5815(2) 0.0423(7) Uani 1 1 d . A .
C2 C 0.8478(5) -0.2022(4) 0.5159(2) 0.0486(8) Uani 1 1 d . . .
H2 H 0.7621 -0.2075 0.4733 0.058 Uiso 1 1 calc . . .
C3 C 0.7997(4) -0.1370(4) 0.5939(3) 0.0471(8) Uani 1 1 d . A .
H3 H 0.6741 -0.0886 0.6170 0.057 Uiso 1 1 calc . . .
C4 C 1.3268(5) -0.2674(5) 0.5967(3) 0.0593(10) Uani 1 1 d . . .
H4A H 1.3692 -0.3858 0.6258 0.089 Uiso 1 1 calc R A .
H4B H 1.3466 -0.2056 0.6408 0.089 Uiso 1 1 calc R . .
H4C H 1.4013 -0.2360 0.5333 0.089 Uiso 1 1 calc R . .
C5 C 1.1582(6) -0.3482(5) 0.4362(3) 0.0665(10) Uani 1 1 d . . .
H5A H 1.2486 -0.2837 0.3949 0.100 Uiso 1 1 calc R A .
H5B H 1.0708 -0.3630 0.3948 0.100 Uiso 1 1 calc R . .
H5C H 1.2295 -0.4563 0.4706 0.100 Uiso 1 1 calc R . .
C10 C 0.2837(8) -0.0535(7) 0.9333(4) 0.0980(17) Uani 1 1 d . . .
H10A H 0.3112 -0.1307 0.8917 0.147 Uiso 1 1 calc R . .
H10B H 0.2038 -0.0950 0.9930 0.147 Uiso 1 1 calc R . .
H10C H 0.4045 -0.0428 0.9514 0.147 Uiso 1 1 calc R . .
C11 C 0.5658(6) 0.3270(5) 0.8049(3) 0.0655(10) Uani 1 1 d . . .
H11A H 0.5534 0.4290 0.7521 0.098 Uiso 1 1 calc R . .
H11B H 0.6899 0.3029 0.8317 0.098 Uiso 1 1 calc R . .
H11C H 0.4618 0.3400 0.8571 0.098 Uiso 1 1 calc R . .
C6 C 0.9798(6) -0.1062(5) 0.7256(3) 0.0585(9) Uani 0.67 1 d P A 1
H6A H 0.8672 -0.0174 0.7347 0.070 Uiso 0.67 1 calc P B 1
H6B H 1.0974 -0.0635 0.7196 0.070 Uiso 0.67 1 calc P C 1
C7 C 0.9822(12) -0.2600(12) 0.8175(6) 0.0649(19) Uani 0.67 1 d P A 1
H7A H 1.0018 -0.2301 0.8769 0.078 Uiso 0.67 1 calc P D 1
H7B H 1.0898 -0.3514 0.8066 0.078 Uiso 0.67 1 calc P E 1
C8 C 0.7845(13) -0.3175(10) 0.8338(5) 0.0746(19) Uani 0.67 1 d P A 1
H8A H 0.6764 -0.2202 0.8292 0.090 Uiso 0.67 1 calc P F 1
H8B H 0.7788 -0.3708 0.7817 0.090 Uiso 0.67 1 calc P G 1
C9 C 0.7650(9) -0.4358(7) 0.9319(4) 0.1008(17) Uani 0.67 1 d P A 1
H9A H 0.6415 -0.4683 0.9411 0.151 Uiso 0.67 1 calc P H 1
H9B H 0.7711 -0.3831 0.9835 0.151 Uiso 0.67 1 calc P I 1
H9C H 0.8697 -0.5336 0.9357 0.151 Uiso 0.67 1 calc P J 1
C6A C 0.9798(6) -0.1062(5) 0.7256(3) 0.0585(9) Uani 0.33 1 d P A 2
H6A1 H 1.1161 -0.1307 0.7388 0.070 Uiso 0.33 1 calc P K 2
H6A2 H 0.9308 0.0144 0.7140 0.070 Uiso 0.33 1 calc P L 2
C7A C 0.873(3) -0.187(2) 0.8115(13) 0.079(5) Uani 0.33 1 d P A 2
H7A1 H 0.7352 -0.1460 0.8014 0.095 Uiso 0.33 1 calc P M 2
H7A2 H 0.8954 -0.1496 0.8675 0.095 Uiso 0.33 1 calc P N 2
C8A C 0.911(3) -0.3753(18) 0.8430(10) 0.070(4) Uani 0.33 1 d P A 2
H8A1 H 1.0440 -0.4201 0.8622 0.084 Uiso 0.33 1 calc P O 2
H8A2 H 0.8992 -0.4174 0.7869 0.084 Uiso 0.33 1 calc P P 2
C9A C 0.7650(9) -0.4358(7) 0.9319(4) 0.1008(17) Uani 0.33 1 d P A 2
H9A1 H 0.7919 -0.5565 0.9509 0.151 Uiso 0.33 1 calc P Q 2
H9A2 H 0.6338 -0.3929 0.9126 0.151 Uiso 0.33 1 calc P R 2
H9A3 H 0.7783 -0.3955 0.9877 0.151 Uiso 0.33 1 calc P S 2

loop_
_atom_site_aniso_label
_atom_site_aniso_U_11
_atom_site_aniso_U_22
_atom_site_aniso_U_33
_atom_site_aniso_U_23
_atom_site_aniso_U_13
_atom_site_aniso_U_12
Se1 0.0473(2) 0.0907(4) 0.0662(3) -0.0383(2) 0.01403(17) -0.0218(2)
P1 0.0433(5) 0.0476(5) 0.0394(4) -0.0140(4) -0.0036(3) -0.0169(4)
O1 0.0532(14) 0.0654(15) 0.0626(15) -0.0361(13) 0.0050(11) -0.0185(12)
O2 0.099(2) 0.0538(15) 0.0695(18) 0.0032(13) -0.0387(16) -0.0262(15)
O3 0.0413(12) 0.0668(15) 0.0560(14) -0.0230(12) -0.0025(10) -0.0210(11)
N1 0.0474(15) 0.0415(14) 0.0441(15) -0.0077(12) 0.0017(12) -0.0182(12)
N2 0.0405(14) 0.0392(14) 0.0517(16) -0.0125(12) -0.0047(12) -0.0146(11)
C1 0.0414(17) 0.0317(15) 0.0540(19) -0.0047(14) -0.0043(14) -0.0156(13)
C2 0.0413(17) 0.058(2) 0.0471(19) -0.0060(16) -0.0085(14) -0.0182(15)
C3 0.0352(16) 0.0493(19) 0.056(2) -0.0087(16) -0.0043(14) -0.0119(14)
C4 0.0396(18) 0.049(2) 0.090(3) -0.0144(19) -0.0123(18) -0.0113(15)
C5 0.068(2) 0.072(3) 0.063(2) -0.026(2) 0.0175(19) -0.025(2)
C10 0.091(4) 0.121(4) 0.067(3) 0.020(3) -0.012(2) -0.043(3)
C11 0.069(2) 0.077(3) 0.066(2) -0.026(2) -0.017(2) -0.030(2)
C6 0.063(2) 0.059(2) 0.066(2) -0.0267(19) -0.0044(18) -0.0250(18)
C7 0.080(5) 0.074(6) 0.053(4) -0.025(4) -0.015(4) -0.024(4)
C8 0.093(6) 0.072(5) 0.066(4) -0.009(4) -0.014(4) -0.036(4)
C9 0.134(5) 0.106(4) 0.074(3) -0.029(3) 0.011(3) -0.053(4)
C6A 0.063(2) 0.059(2) 0.066(2) -0.0267(19) -0.0044(18) -0.0250(18)
C7A 0.117(15) 0.081(12) 0.062(9) -0.035(9) -0.004(10) -0.045(10)
C8A 0.088(11) 0.053(8) 0.051(7) -0.004(6) -0.010(7) 0.011(8)
C9A 0.134(5) 0.106(4) 0.074(3) -0.029(3) 0.011(3) -0.053(4)

loop_
_atom_type_symbol
_atom_type_description
_atom_type_scat_dispersion_real
_atom_type_scat_dispersion_imag
_atom_type_scat_source
C C 0.0033 0.0016 'International Tables Vol C Tables 4.2.6.8 and 6.1.1.4'
H H 0.0000 0.0000 'International Tables Vol C Tables 4.2.6.8 and 6.1.1.4'
N N 0.0061 0.0033 'International Tables Vol C Tables 4.2.6.8 and 6.1.1.4'
O O 0.0106 0.0060 'International Tables Vol C Tables 4.2.6.8 and 6.1.1.4'
P P 0.1023 0.0942 'International Tables Vol C Tables 4.2.6.8 and 6.1.1.4'
Se Se -0.0929 2.2259 'International Tables Vol C Tables 4.2.6.8 and 6.1.1.4'

loop_
_geom_angle_atom_site_label_1
_geom_angle_atom_site_label_2
_geom_angle_atom_site_label_3
_geom_angle
C10 Se1 P1 97.68(16)
O1 P1 O2 120.66(16)
O1 P1 O3 104.72(14)
O2 P1 O3 111.93(15)
O1 P1 Se1 109.83(11)
O2 P1 Se1 105.06(14)
O3 P1 Se1 103.40(9)
C11 O3 P1 120.0(2)
C1 N1 C2 109.1(3)
C1 N1 C5 125.3(3)
C2 N1 C5 125.5(3)
C1 N2 C3 109.2(3)
C1 N2 C6 126.5(3)
C3 N2 C6 124.2(3)
N2 C1 N1 107.4(3)
N2 C1 C4 127.4(3)
N1 C1 C4 125.2(3)
C3 C2 N1 107.5(3)
C2 C3 N2 106.8(3)
N2 C6 C7 110.1(4)
C6 C7 C8 109.8(6)
C9 C8 C7 110.7(7)

loop_
_geom_bond_atom_site_label_1
_geom_bond_atom_site_label_2
_geom_bond_distance
Se1 C10 1.934(5)
Se1 P1 2.2437(9)
P1 O1 1.473(2)
P1 O2 1.475(3)
P1 O3 1.609(2)
O3 C11 1.437(4)
N1 C1 1.332(4)
N1 C2 1.374(4)
N1 C5 1.467(4)
N2 C1 1.330(4)
N2 C3 1.382(4)
N2 C6 1.473(4)
C1 C4 1.480(4)
C2 C3 1.332(5)
C6 C7 1.564(10)
C7 C8 1.573(11)
C8 C9 1.475(9)
C7A C8A 1.51(2)
